data_8000423
loop_
_publ_author_name
'Xing, Li-Rui'
'Lu, Zhou'
'Li, Mian'
'Zheng, Ji'
'Li, Dan'

_publ_section_title
;
 Revealing High-Lying Inter-System Crossing in Brightly Luminescent Cyclic
 Trinuclear Cu<sup>I</sup>/Ag<sup>I</sup> Complexes.
;
_journal_name_full 'The journal of physical chemistry letters'
_journal_page_first 2067
_journal_paper_doi 10.1021/acs.jpclett.9b03382
_journal_year 2020
_chemical_absolute_configuration ad
_chemical_formula_moiety 'C48 H37 Cu6 N18, C48 H36 Cu6 N18'
_chemical_formula_sum 'C96 H73 Cu12 N36'
_chemical_formula_weight 2493.38
_space_group_crystal_system orthorhombic
_space_group_IT_number 33
_space_group_name_Hall 'P 2c -2n'
_space_group_name_H-M_alt 'P n a 21'
_atom_sites_solution_hydrogens geom
_atom_sites_solution_primary dual
_audit_creation_date 2019-12-22
_audit_creation_method
;
Olex2 1.2-beta
(compiled 2018.04.03 svn.r3497 for OlexSys, GUI svn.r5484)
;
_cell_angle_alpha 90
_cell_angle_beta 90
_cell_angle_gamma 90
_cell_formula_units_Z 4
_cell_length_a 25.6853(11)
_cell_length_b 10.4956(3)
_cell_length_c 35.037(2)
_cell_measurement_reflns_used 2040
_cell_measurement_temperature 293(2)
_cell_measurement_theta_max 54.0470
_cell_measurement_theta_min 3.6360
_cell_volume 9445.4(7)
_computing_cell_refinement
;
CrysAlisPro, Agilent Technologies,
Version 1.171.37.35 (release 13-08-2014 CrysAlis171 .NET)
(compiled Aug 13 2014,18:06:01)
;
_computing_data_collection
;
CrysAlisPro, Agilent Technologies,
Version 1.171.37.35 (release 13-08-2014 CrysAlis171 .NET)
(compiled Aug 13 2014,18:06:01)
;
_computing_data_reduction
;
CrysAlisPro, Agilent Technologies,
Version 1.171.37.35 (release 13-08-2014 CrysAlis171 .NET)
(compiled Aug 13 2014,18:06:01)
;
_computing_molecular_graphics 'Olex2 (Dolomanov et al., 2009)'
_computing_publication_material 'Olex2 (Dolomanov et al., 2009)'
_computing_structure_refinement 'XL (Sheldrick, 2008)'
_computing_structure_solution 'XT (Sheldrick, 2015)'
_diffrn_ambient_temperature 293(2)
_diffrn_detector 'CCD plate'
_diffrn_detector_area_resol_mean 10.4098
_diffrn_detector_type Atlas
_diffrn_measured_fraction_theta_full 0.991
_diffrn_measured_fraction_theta_max 0.964
_diffrn_measurement_details
;
#__ type_ start__ end____ width___ exp.time_
  1 omega  -95.00  -12.60   0.8000   16.0000
omega____ theta____ kappa____ phi______ frames
    -      -40.5552  -57.0000  -60.0000 103

#__ type_ start__ end____ width___ exp.time_
  2 omega  -43.00   23.40   0.8000   16.0000
omega____ theta____ kappa____ phi______ frames
    -      -40.5552   38.0000  -90.0000 83

#__ type_ start__ end____ width___ exp.time_
  3 omega   35.00   86.20   0.8000   64.0000
omega____ theta____ kappa____ phi______ frames
    -      107.7812  -30.0000   30.0000 64

#__ type_ start__ end____ width___ exp.time_
  4 omega   33.00  114.60   0.8000   64.0000
omega____ theta____ kappa____ phi______ frames
    -      107.7812 -125.0000  150.0000 102

#__ type_ start__ end____ width___ exp.time_
  5 omega   99.00  170.20   0.8000   64.0000
omega____ theta____ kappa____ phi______ frames
    -      107.7812   45.0000 -150.0000 89

#__ type_ start__ end____ width___ exp.time_
  6 omega  109.00  173.00   0.8000   64.0000
omega____ theta____ kappa____ phi______ frames
    -      107.7812  125.0000    0.0000 80
;
_diffrn_measurement_device 'four-circle diffractometer'
_diffrn_measurement_device_type 'Xcalibur, Atlas, Gemini'
_diffrn_measurement_method '\w scans'
_diffrn_orient_matrix_UB_11 0.0269918000
_diffrn_orient_matrix_UB_12 0.0020353000
_diffrn_orient_matrix_UB_13 0.0392397000
_diffrn_orient_matrix_UB_21 -0.0534551000
_diffrn_orient_matrix_UB_22 0.0105485000
_diffrn_orient_matrix_UB_23 0.0197048000
_diffrn_orient_matrix_UB_31 -0.0034830000
_diffrn_orient_matrix_UB_32 -0.1464251000
_diffrn_orient_matrix_UB_33 0.0019735000
_diffrn_radiation_monochromator graphite
_diffrn_radiation_probe x-ray
_diffrn_radiation_type CuK\a
_diffrn_radiation_wavelength 1.54184
_diffrn_reflns_av_R_equivalents 0.0700
_diffrn_reflns_av_unetI/netI 0.1032
_diffrn_reflns_Laue_measured_fraction_full 0.991
_diffrn_reflns_Laue_measured_fraction_max 0.964
_diffrn_reflns_limit_h_max 20
_diffrn_reflns_limit_h_min -31
_diffrn_reflns_limit_k_max 8
_diffrn_reflns_limit_k_min -12
_diffrn_reflns_limit_l_max 43
_diffrn_reflns_limit_l_min -41
_diffrn_reflns_number 22363
_diffrn_reflns_point_group_measured_fraction_full 0.744
_diffrn_reflns_point_group_measured_fraction_max 0.712
_diffrn_reflns_theta_full 67.684
_diffrn_reflns_theta_max 74.188
_diffrn_reflns_theta_min 3.441
_diffrn_source 'Enhance (Cu) X-ray Source'
_exptl_absorpt_coefficient_mu 3.411
_exptl_absorpt_correction_T_max 1.00000
_exptl_absorpt_correction_T_min 0.69668
_exptl_absorpt_correction_type multi-scan
_exptl_absorpt_process_details
;
CrysAlisPro, Agilent Technologies,
Version 1.171.37.35 (release 13-08-2014 CrysAlis171 .NET)
(compiled Aug 13 2014,18:06:01)
Empirical absorption correction using spherical harmonics,
 implemented in SCALE3 ABSPACK scaling algorithm.
;
_exptl_crystal_colour yellow
_exptl_crystal_density_diffrn 1.753
_exptl_crystal_description column
_exptl_crystal_F_000 4996
_exptl_crystal_size_max 0.2
_exptl_crystal_size_mid 0.15
_exptl_crystal_size_min 0.1
_refine_diff_density_max 0.307
_refine_diff_density_min -0.363
_refine_diff_density_rms 0.064
_refine_ls_abs_structure_details
;
 Refined as an inversion twin.
;
_refine_ls_abs_structure_Flack 0.31(6)
_refine_ls_extinction_method none
_refine_ls_goodness_of_fit_ref 0.971
_refine_ls_hydrogen_treatment constr
_refine_ls_matrix_type full
_refine_ls_number_parameters 1298
_refine_ls_number_reflns 13689
_refine_ls_number_restraints 5
_refine_ls_restrained_S_all 0.971
_refine_ls_R_factor_all 0.1347
_refine_ls_R_factor_gt 0.0590
_refine_ls_shift/su_max 0.000
_refine_ls_shift/su_mean 0.000
_refine_ls_structure_factor_coef Fsqd
_refine_ls_weighting_details 'w=1/[\s^2^(Fo^2^)] where P=(Fo^2^+2Fc^2^)/3'
_refine_ls_weighting_scheme calc
_refine_ls_wR_factor_gt 0.0854
_refine_ls_wR_factor_ref 0.1196
_reflns_Friedel_coverage 0.452
_reflns_Friedel_fraction_full 0.488
_reflns_Friedel_fraction_max 0.451
_reflns_number_gt 6414
_reflns_number_total 13689
_reflns_threshold_expression 'I > 2\s(I)'
_cod_data_source_file jz9b03382_si_002.cif
_cod_data_source_block Cu-2-293K
_cod_original_cell_volume 9445.3(8)
_cod_database_code 8000423
_shelx_shelxl_version_number 2018/3
_chemical_oxdiff_formula 'C N H Cu'
_shelx_space_group_comment
;
The symmetry employed for this shelxl refinement is uniquely defined
by the following loop, which should always be used as a source of
symmetry information in preference to the above space-group names.
They are only intended as comments.
;
_reflns_odcompleteness_completeness 98.97
_reflns_odcompleteness_iscentric 1
_reflns_odcompleteness_theta 67.29
_olex2_refinement_description
;
1. Twinned data refinement
 Scales: 0.69(6)
 0.31(6)
2. Fixed Uiso
 At 1.2 times of:
  All C(H) groups, All N(H) groups
3. Rigid bond restraints
 N10, C29
 with sigma for 1-2 distances of 0.001 and sigma for 1-3 distances of 0.001
 C37, C38
 with sigma for 1-2 distances of 0.001 and sigma for 1-3 distances of 0.001
 C57, C58
 with sigma for 1-2 distances of 0.001 and sigma for 1-3 distances of 0.001
 C69, C70
 with sigma for 1-2 distances of 0.001 and sigma for 1-3 distances of 0.001
4.a Aromatic/amide H refined with riding coordinates:
 C92(H92), C32(H32), C80(H80), C88(H88), C89(H89), C74(H74), C96(H96),
 C31(H31), C84(H84), C75(H75), C73(H73), C81(H81), C17(H17), C79(H79), C16(H16),
  C82(H82), C44(H44), C51(H51), C90(H90), C48(H48), C63(H63), C20(H20),
 C76(H76), C83(H83), C9(H9), C87(H87), C18(H18), C15(H15), C7(H7), C8(H8),
 C23(H23), C95(H95), C52(H52), C47(H47), C24(H24), C11(H11), C56(H56), C64(H64),
  C19(H19), C4(H4), C41(H41), C50(H50), C49(H49), C28(H28), C57(H57), C1(H1),
 C71(H71), C10(H10), C91(H91), C12(H12), C67(H67), C39(H39), C40(H40), C68(H68),
  C59(H59), C58(H58), C33(H33), C3(H3), C72(H72), N10(H10A), C35(H35), C60(H60),
  C42(H42), C43(H43), C2(H2), C36(H36), C34(H34), C55(H55), C65(H65), C66(H66),
 C26(H26), C25(H25), C27(H27)
;
_olex2_submission_special_instructions 'No special instructions were received'

loop_
_space_group_symop_operation_xyz
'x, y, z'
'-x, -y, z+1/2'
'x+1/2, -y+1/2, z'
'-x+1/2, y+1/2, z+1/2'

loop_
_atom_site_label
_atom_site_type_symbol
_atom_site_fract_x
_atom_site_fract_y
_atom_site_fract_z
_atom_site_U_iso_or_equiv
_atom_site_adp_type
_atom_site_occupancy
_atom_site_site_symmetry_order
_atom_site_calc_flag
_atom_site_refinement_flags_posn
_atom_site_refinement_flags_adp
_atom_site_refinement_flags_occupancy
_atom_site_disorder_assembly
_atom_site_disorder_group
Cu3 Cu 0.80185(10) 0.8460(2) 0.56966(8) 0.0731(6) Uani 1 1 d . . . . .
Cu12 Cu 0.27421(10) 0.0516(2) 0.35475(8) 0.0746(7) Uani 1 1 d . . . . .
Cu11 Cu 0.38698(10) -0.1064(2) 0.38526(8) 0.0753(7) Uani 1 1 d . . . . .
Cu10 Cu 0.33881(10) 0.1646(2) 0.43684(8) 0.0720(6) Uani 1 1 d . . . . .
Cu2 Cu 0.86736(10) 0.9600(2) 0.65066(8) 0.0748(7) Uani 1 1 d . . . . .
Cu1 Cu 0.75360(10) 1.1194(2) 0.61975(8) 0.0781(7) Uani 1 1 d . . . . .
Cu6 Cu 0.65287(11) 0.7222(2) 0.55696(9) 0.0839(8) Uani 1 1 d . . . . .
Cu7 Cu 0.37635(11) 0.3589(3) 0.38481(8) 0.0830(7) Uani 1 1 d . . . . .
Cu8 Cu 0.48220(10) 0.2753(2) 0.44267(9) 0.0848(8) Uani 1 1 d . . . . .
Cu9 Cu 0.45951(11) 0.1138(2) 0.35721(9) 0.0909(8) Uani 1 1 d . . . . .
Cu5 Cu 0.75684(12) 0.6520(3) 0.61854(9) 0.0904(8) Uani 1 1 d . . . . .
Cu4 Cu 0.66778(12) 0.9002(3) 0.63830(9) 0.0950(9) Uani 1 1 d . . . . .
N8 N 0.7482(5) 0.9549(11) 0.5551(4) 0.058(3) Uani 1 1 d . . . . .
N29 N 0.3909(5) 0.0480(11) 0.4516(4) 0.063(3) Uani 1 1 d . . . . .
N28 N 0.3582(5) 0.2317(11) 0.5001(4) 0.062(3) Uani 1 1 d . . . . .
N6 N 0.8638(5) 0.7769(12) 0.5890(4) 0.068(4) Uani 1 1 d . . . . .
N31 N 0.4289(6) -0.2899(13) 0.3593(5) 0.079(4) Uani 1 1 d . . . . .
N30 N 0.4107(5) -0.0542(11) 0.4331(4) 0.066(3) Uani 1 1 d . . . . .
N33 N 0.3042(6) -0.0808(13) 0.3272(4) 0.078(4) Uani 1 1 d . . . . .
N32 N 0.3487(5) -0.1388(11) 0.3415(4) 0.067(3) Uani 1 1 d . . . . .
N35 N 0.2519(5) 0.1809(12) 0.3868(4) 0.063(3) Uani 1 1 d . . . . .
N17 N 0.7007(6) 0.5919(12) 0.5527(4) 0.072(4) Uani 1 1 d . . . . .
N20 N 0.3742(6) 0.2682(13) 0.3400(5) 0.078(4) Uani 1 1 d . . . . .
N4 N 0.9570(6) 0.8877(14) 0.6787(4) 0.078(4) Uani 1 1 d . . . . .
N36 N 0.2770(5) 0.2340(13) 0.4167(4) 0.068(4) Uani 1 1 d . . . . .
N18 N 0.7420(6) 0.5585(13) 0.5748(4) 0.076(4) Uani 1 1 d . . . . .
N5 N 0.8888(5) 0.8295(12) 0.6195(4) 0.065(3) Uani 1 1 d . . . . .
N7 N 0.7816(5) 0.7744(12) 0.5061(4) 0.065(3) Uani 1 1 d . . . . .
N19 N 0.3070(6) 0.4605(14) 0.3481(5) 0.081(4) Uani 1 1 d . . . . .
C93 C 0.1705(6) 0.2058(14) 0.3522(5) 0.066(4) Uani 1 1 d . . . . .
N11 N 0.6152(6) 0.9214(13) 0.6021(4) 0.075(4) Uani 1 1 d . . . . .
N12 N 0.6107(5) 0.8602(13) 0.5691(5) 0.080(4) Uani 1 1 d . . . . .
C45 C 0.6601(7) 0.5224(17) 0.4930(5) 0.072(5) Uani 1 1 d . . . . .
N15 N 0.7234(7) 0.8499(15) 0.6702(4) 0.086(5) Uani 1 1 d . . . . .
N23 N 0.4360(5) 0.4089(13) 0.4502(4) 0.070(4) Uani 1 1 d . . . . .
C92 C 0.1212(7) 0.2646(16) 0.3483(6) 0.077(5) Uani 1 1 d . . . . .
H92 H 0.110878 0.329989 0.364553 0.093 Uiso 1 1 calc R . . . .
N3 N 0.8383(6) 1.0965(13) 0.6769(4) 0.080(4) Uani 1 1 d . . . . .
N2 N 0.7948(6) 1.1545(12) 0.6628(4) 0.074(4) Uani 1 1 d . . . . .
C22 C 0.7260(6) 0.9499(15) 0.5202(5) 0.062(4) Uani 1 1 d . . . . .
C32 C 0.5740(6) 0.9180(15) 0.5467(6) 0.081(5) Uani 1 1 d . . . . .
H32 H 0.564142 0.894001 0.522211 0.098 Uiso 1 1 calc R . . . .
N22 N 0.5123(6) 0.3735(15) 0.5027(5) 0.087(5) Uani 1 1 d . . . . .
N34 N 0.1847(6) 0.1091(13) 0.3306(4) 0.072(4) Uani 1 1 d . . . . .
C78 C 0.4124(6) 0.0538(15) 0.4868(5) 0.062(4) Uani 1 1 d . . . . .
C85 C 0.4041(7) -0.3199(16) 0.3269(6) 0.075(5) Uani 1 1 d . . . . .
C21 C 0.7417(6) 0.8489(15) 0.4945(5) 0.065(4) Uani 1 1 d . . . . .
C80 C 0.4447(6) -0.1123(14) 0.4565(5) 0.067(4) Uani 1 1 d . . . . .
H80 H 0.463948 -0.184674 0.450629 0.081 Uiso 1 1 calc R . . . .
C94 C 0.2071(6) 0.2449(14) 0.3822(4) 0.062(4) Uani 1 1 d . . . . .
N14 N 0.7555(7) 0.7545(14) 0.6604(6) 0.090(5) Uani 1 1 d . . . . .
C88 C 0.2913(8) -0.1355(19) 0.2937(6) 0.090(6) Uani 1 1 d . . . . .
H88 H 0.263700 -0.110730 0.278187 0.108 Uiso 1 1 calc R . . . .
N16 N 0.6266(6) 0.6209(14) 0.4986(4) 0.082(4) Uani 1 1 d . . . . .
N21 N 0.4064(7) 0.1741(15) 0.3256(5) 0.090(5) Uani 1 1 d . . . . .
C89 C 0.1530(8) 0.0688(19) 0.3031(6) 0.090(6) Uani 1 1 d . . . . .
H89 H 0.163695 0.002462 0.287280 0.109 Uiso 1 1 calc R . . . .
C6 C 0.7786(8) 1.2459(17) 0.6890(6) 0.079(5) Uani 1 1 d . . . . .
N26 N 0.5120(6) 0.0836(11) 0.3917(4) 0.075(4) Uani 1 1 d . . . . .
C53 C 0.2993(8) 0.3859(17) 0.3180(6) 0.078(5) Uani 1 1 d . . . . .
C69 C 0.5458(8) -0.0886(16) 0.3525(8) 0.096(6) Uani 1 1 d . U . . .
N9 N 0.7279(6) 1.0588(13) 0.5726(5) 0.077(4) Uani 1 1 d . . . . .
C77 C 0.3956(6) 0.1519(14) 0.5133(4) 0.061(4) Uani 1 1 d . . . . .
N1 N 0.7108(6) 1.2971(14) 0.6470(5) 0.084(4) Uani 1 1 d . . . . .
N24 N 0.3932(6) 0.4449(14) 0.4298(5) 0.084(4) Uani 1 1 d . . . . .
C74 C 0.3621(7) 0.3437(15) 0.5588(5) 0.078(5) Uani 1 1 d . . . . .
H74 H 0.349963 0.410311 0.573866 0.093 Uiso 1 1 calc R . . . .
C5 C 0.7355(7) 1.3247(15) 0.6792(6) 0.074(5) Uani 1 1 d . . . . .
C96 C 0.2477(6) 0.3325(14) 0.4313(5) 0.071(5) Uani 1 1 d . . . . .
H96 H 0.256504 0.383902 0.451970 0.085 Uiso 1 1 calc R . . . .
C31 C 0.5544(7) 1.0192(19) 0.5677(7) 0.094(6) Uani 1 1 d . . . . .
H31 H 0.528304 1.074857 0.559924 0.113 Uiso 1 1 calc R . . . .
C84 C 0.4171(8) -0.4259(17) 0.3041(6) 0.087(6) Uani 1 1 d . . . . .
H84 H 0.400172 -0.442997 0.281247 0.104 Uiso 1 1 calc R . . . .
N25 N 0.5109(8) -0.0569(17) 0.3258(6) 0.105(6) Uani 1 1 d . . . . .
C75 C 0.3989(7) 0.2644(16) 0.5718(6) 0.085(5) Uani 1 1 d . . . . .
H75 H 0.413018 0.276654 0.595955 0.102 Uiso 1 1 calc R . . . .
C38 C 0.7889(10) 0.747(2) 0.6898(6) 0.097(6) Uani 1 1 d . U . . .
C73 C 0.3422(7) 0.3242(16) 0.5222(5) 0.076(5) Uani 1 1 d . . . . .
H73 H 0.316546 0.379127 0.513202 0.091 Uiso 1 1 calc R . . . .
C30 C 0.5803(7) 1.0226(16) 0.6016(7) 0.090(6) Uani 1 1 d . . . . .
C81 C 0.4662(7) -0.3681(17) 0.3707(6) 0.090(6) Uani 1 1 d . . . . .
H81 H 0.482990 -0.348064 0.393424 0.108 Uiso 1 1 calc R . . . .
N27 N 0.5220(5) 0.1351(14) 0.4263(5) 0.087(5) Uani 1 1 d . . . . .
C17 C 0.7973(7) 0.6806(16) 0.4834(5) 0.075(5) Uani 1 1 d . . . . .
H17 H 0.824939 0.630105 0.491561 0.090 Uiso 1 1 calc R . . . .
C79 C 0.4463(7) -0.0465(15) 0.4914(5) 0.069(4) Uani 1 1 d . . . . .
H79 H 0.465998 -0.066361 0.512866 0.083 Uiso 1 1 calc R . . . .
C16 C 0.8926(7) 0.6813(15) 0.5744(6) 0.081(5) Uani 1 1 d . . . . .
H16 H 0.883873 0.631252 0.553482 0.097 Uiso 1 1 calc R . . . .
C82 C 0.4828(8) -0.478(2) 0.3517(7) 0.098(6) Uani 1 1 d . . . . .
H82 H 0.509092 -0.530421 0.360995 0.118 Uiso 1 1 calc R . . . .
C44 C 0.6559(9) 0.442(2) 0.4623(6) 0.100(7) Uani 1 1 d . . . . .
H44 H 0.678097 0.372516 0.459834 0.120 Uiso 1 1 calc R . . . .
C51 C 0.2195(10) 0.495(3) 0.3047(7) 0.113(8) Uani 1 1 d . . . . .
H51 H 0.189018 0.502895 0.290619 0.135 Uiso 1 1 calc R . . . .
C46 C 0.6998(7) 0.5124(17) 0.5226(5) 0.074(5) Uani 1 1 d . . . . .
C54 C 0.3382(8) 0.2868(16) 0.3114(5) 0.075(5) Uani 1 1 d . . . . .
C90 C 0.1043(8) 0.123(2) 0.2973(6) 0.098(7) Uani 1 1 d . . . . .
H90 H 0.082303 0.092830 0.278331 0.117 Uiso 1 1 calc R . . . .
C48 C 0.7654(8) 0.4592(18) 0.5595(6) 0.093(6) Uani 1 1 d . . . . .
H48 H 0.794034 0.418306 0.570190 0.112 Uiso 1 1 calc R . . . .
C63 C 0.3984(7) 0.5787(17) 0.4802(6) 0.084(5) Uani 1 1 d . . . . .
H63 H 0.391254 0.642866 0.497706 0.101 Uiso 1 1 calc R . . . .
C20 C 0.7177(7) 0.8278(16) 0.4599(6) 0.079(5) Uani 1 1 d . . . . .
H20 H 0.690453 0.879899 0.452119 0.094 Uiso 1 1 calc R . . . .
C76 C 0.4161(7) 0.1648(16) 0.5494(5) 0.078(5) Uani 1 1 d . . . . .
H76 H 0.440926 0.107754 0.558480 0.094 Uiso 1 1 calc R . . . .
C13 C 0.9710(7) 0.7916(16) 0.6546(5) 0.071(4) Uani 1 1 d . . . . .
C83 C 0.4566(8) -0.5029(17) 0.3178(6) 0.092(6) Uani 1 1 d . . . . .
H83 H 0.466032 -0.574299 0.303699 0.110 Uiso 1 1 calc R . . . .
C86 C 0.3601(7) -0.2339(16) 0.3161(5) 0.075(5) Uani 1 1 d . . . . .
C9 C 0.9890(8) 0.9164(18) 0.7073(5) 0.082(5) Uani 1 1 d . . . . .
H9 H 0.980015 0.982024 0.723915 0.099 Uiso 1 1 calc R . . . .
C62 C 0.4396(7) 0.4886(15) 0.4805(6) 0.080(5) Uani 1 1 d . . . . .
C14 C 0.9357(6) 0.7624(14) 0.6240(5) 0.066(4) Uani 1 1 d . . . . .
C87 C 0.3259(8) -0.2353(18) 0.2858(5) 0.082(5) Uani 1 1 d . . . . .
H87 H 0.325815 -0.290004 0.264963 0.099 Uiso 1 1 calc R . . . .
C18 C 0.7752(8) 0.6539(17) 0.4485(6) 0.089(6) Uani 1 1 d . . . . .
H18 H 0.787594 0.587586 0.433419 0.107 Uiso 1 1 calc R . . . .
C15 C 0.9373(7) 0.6706(17) 0.5958(5) 0.081(5) Uani 1 1 d . . . . .
H15 H 0.963849 0.611746 0.592033 0.097 Uiso 1 1 calc R . . . .
N13 N 0.8271(7) 0.5672(19) 0.6572(6) 0.108(6) Uani 1 1 d . . . . .
C7 C 0.8126(9) 1.242(2) 0.7200(6) 0.094(6) Uani 1 1 d . . . . .
H7 H 0.810976 1.290384 0.742133 0.113 Uiso 1 1 calc R . . . .
C8 C 0.8500(9) 1.1478(17) 0.7108(5) 0.087(6) Uani 1 1 d . . . . .
H8 H 0.878334 1.125287 0.725965 0.105 Uiso 1 1 calc R . . . .
C23 C 0.6905(7) 1.0510(18) 0.5159(6) 0.081(5) Uani 1 1 d . . . . .
H23 H 0.669620 1.068449 0.494817 0.097 Uiso 1 1 calc R . . . .
C95 C 0.2030(7) 0.3409(17) 0.4098(5) 0.078(5) Uani 1 1 d . . . . .
H95 H 0.175697 0.398300 0.412939 0.093 Uiso 1 1 calc R . . . .
C52 C 0.2545(9) 0.401(2) 0.2948(7) 0.114(8) Uani 1 1 d . . . . .
H52 H 0.249009 0.349594 0.273560 0.137 Uiso 1 1 calc R . . . .
C47 C 0.7419(8) 0.4228(17) 0.5252(6) 0.088(6) Uani 1 1 d . . . . .
H47 H 0.751105 0.357706 0.508538 0.106 Uiso 1 1 calc R . . . .
C24 C 0.6931(6) 1.1190(16) 0.5498(5) 0.076(5) Uani 1 1 d . . . . .
H24 H 0.674430 1.192296 0.555798 0.091 Uiso 1 1 calc R . . . .
C11 C 1.0492(8) 0.759(2) 0.6889(7) 0.100(7) Uani 1 1 d . . . . .
H11 H 1.080517 0.716440 0.692239 0.120 Uiso 1 1 calc R . . . .
C56 C 0.3893(8) 0.1423(18) 0.2908(6) 0.087(6) Uani 1 1 d . . . . .
H56 H 0.404410 0.078520 0.276036 0.104 Uiso 1 1 calc R . . . .
C29 C 0.5752(9) 1.1030(18) 0.6356(8) 0.108(7) Uani 1 1 d . U . . .
C64 C 0.3712(7) 0.5472(16) 0.4470(6) 0.079(5) Uani 1 1 d . . . . .
H64 H 0.342149 0.590429 0.437898 0.095 Uiso 1 1 calc R . . . .
C70 C 0.5470(7) -0.0178(18) 0.3877(8) 0.098(6) Uani 1 1 d . U . . .
C19 C 0.7345(9) 0.7279(18) 0.4367(6) 0.098(6) Uani 1 1 d . . . . .
H19 H 0.718134 0.711832 0.413523 0.117 Uiso 1 1 calc R . . . .
C4 C 0.7208(7) 1.4256(17) 0.7012(6) 0.085(5) Uani 1 1 d . . . . .
H4 H 0.738292 1.442725 0.723850 0.102 Uiso 1 1 calc R . . . .
C41 C 0.5903(8) 0.637(2) 0.4720(6) 0.102(7) Uani 1 1 d . . . . .
H41 H 0.566420 0.702235 0.475449 0.123 Uiso 1 1 calc R . . . .
C50 C 0.2277(9) 0.573(3) 0.3336(8) 0.119(9) Uani 1 1 d . . . . .
H50 H 0.204925 0.638999 0.339059 0.143 Uiso 1 1 calc R . . . .
C37 C 0.8293(10) 0.646(2) 0.6868(7) 0.108(7) Uani 1 1 d . U . . .
C49 C 0.2742(9) 0.550(2) 0.3565(7) 0.118(8) Uani 1 1 d . . . . .
H49 H 0.280526 0.601833 0.377634 0.141 Uiso 1 1 calc R . . . .
C28 C 0.5391(9) 1.200(2) 0.6374(8) 0.129(10) Uani 1 1 d . . . . .
H28 H 0.518858 1.219592 0.616197 0.155 Uiso 1 1 calc R . . . .
C57 C 0.5524(10) 0.354(3) 0.5279(7) 0.120(8) Uani 1 1 d . U . . .
H57 H 0.575733 0.287671 0.523900 0.144 Uiso 1 1 calc R . . . .
C61 C 0.4798(7) 0.4689(18) 0.5094(6) 0.075(5) Uani 1 1 d . . . . .
C1 C 0.6725(8) 1.374(2) 0.6360(6) 0.108(7) Uani 1 1 d . . . . .
H1 H 0.656676 1.358440 0.612553 0.129 Uiso 1 1 calc R . . . .
C71 C 0.5766(7) -0.0244(18) 0.4216(7) 0.103(8) Uani 1 1 d . . . . .
H71 H 0.602076 -0.084149 0.427515 0.124 Uiso 1 1 calc R . . . .
C10 C 1.0353(8) 0.852(2) 0.7132(6) 0.105(7) Uani 1 1 d . . . . .
H10 H 1.056449 0.872127 0.733842 0.127 Uiso 1 1 calc R . . . .
C91 C 0.0893(8) 0.222(2) 0.3197(7) 0.105(7) Uani 1 1 d . . . . .
H91 H 0.057253 0.260544 0.315668 0.126 Uiso 1 1 calc R . . . .
C12 C 1.0171(8) 0.7286(19) 0.6589(6) 0.093(6) Uani 1 1 d . . . . .
H12 H 1.026754 0.665352 0.641716 0.111 Uiso 1 1 calc R . . . .
C67 C 0.5808(13) -0.253(3) 0.3116(13) 0.169(19) Uani 1 1 d . . . . .
H67 H 0.603240 -0.321115 0.307181 0.203 Uiso 1 1 calc R . . . .
C39 C 0.7785(11) 0.836(2) 0.7181(7) 0.119(9) Uani 1 1 d . . . . .
H39 H 0.796423 0.848810 0.740891 0.142 Uiso 1 1 calc R . . . .
C40 C 0.7339(10) 0.905(2) 0.7042(7) 0.104(7) Uani 1 1 d . . . . .
H40 H 0.716254 0.971467 0.715908 0.125 Uiso 1 1 calc R . . . .
C68 C 0.5826(10) -0.1869(19) 0.3445(10) 0.151(14) Uani 1 1 d . . . . .
H68 H 0.608265 -0.205566 0.362342 0.182 Uiso 1 1 calc R . . . .
C59 C 0.5260(9) 0.527(3) 0.5653(8) 0.141(12) Uani 1 1 d . . . . .
H59 H 0.531224 0.580034 0.586251 0.169 Uiso 1 1 calc R . . . .
C58 C 0.5583(10) 0.432(3) 0.5586(7) 0.131(10) Uani 1 1 d . U . . .
H58 H 0.585889 0.418326 0.575357 0.158 Uiso 1 1 calc R . . . .
C33 C 0.8643(10) 0.473(3) 0.6534(9) 0.131(10) Uani 1 1 d . . . . .
H33 H 0.862853 0.414566 0.633475 0.157 Uiso 1 1 calc R . . . .
C3 C 0.6797(9) 1.503(2) 0.6900(7) 0.099(7) Uani 1 1 d . . . . .
H3 H 0.669359 1.572484 0.704485 0.119 Uiso 1 1 calc R . . . .
C72 C 0.5602(7) 0.0741(18) 0.4441(6) 0.094(6) Uani 1 1 d . . . . .
H72 H 0.573675 0.095081 0.467949 0.113 Uiso 1 1 calc R . . . .
N10 N 0.6061(9) 1.0780(17) 0.6663(6) 0.128(7) Uani 1 1 d . U . . .
H10A H 0.628854 1.017979 0.665410 0.153 Uiso 1 1 calc R . . . .
C35 C 0.9031(15) 0.544(4) 0.7107(11) 0.162(16) Uani 1 1 d . . . . .
H35 H 0.927304 0.528236 0.729921 0.195 Uiso 1 1 calc R . . . .
C60 C 0.4844(8) 0.548(2) 0.5414(6) 0.098(7) Uani 1 1 d . . . . .
H60 H 0.460312 0.612082 0.546307 0.118 Uiso 1 1 calc R . . . .
C42 C 0.5856(10) 0.563(3) 0.4400(7) 0.136(10) Uani 1 1 d . . . . .
H42 H 0.559964 0.581595 0.422113 0.163 Uiso 1 1 calc R . . . .
C43 C 0.6174(10) 0.466(3) 0.4345(8) 0.140(11) Uani 1 1 d . . . . .
H43 H 0.614458 0.414905 0.412892 0.168 Uiso 1 1 calc R . . . .
C2 C 0.6554(9) 1.473(2) 0.6571(7) 0.106(7) Uani 1 1 d . . . . .
H2 H 0.626924 1.519993 0.648971 0.127 Uiso 1 1 calc R . . . .
C36 C 0.8694(12) 0.638(3) 0.7149(8) 0.138(12) Uani 1 1 d . . . . .
H36 H 0.871735 0.696412 0.734848 0.166 Uiso 1 1 calc R . . . .
C34 C 0.9033(14) 0.469(3) 0.6797(10) 0.165(18) Uani 1 1 d . . . . .
H34 H 0.930882 0.413308 0.675951 0.198 Uiso 1 1 calc R . . . .
C55 C 0.3483(10) 0.211(2) 0.2791(6) 0.108(7) Uani 1 1 d . . . . .
H55 H 0.330992 0.208850 0.255788 0.130 Uiso 1 1 calc R . . . .
C65 C 0.5101(11) -0.121(2) 0.2939(9) 0.146(11) Uani 1 1 d . . . . .
H65 H 0.484445 -0.100734 0.276098 0.175 Uiso 1 1 calc R . . . .
C66 C 0.5447(14) -0.217(3) 0.2847(12) 0.172(18) Uani 1 1 d . . . . .
H66 H 0.543652 -0.255942 0.260889 0.207 Uiso 1 1 calc R . . . .
C26 C 0.5661(15) 1.247(3) 0.7004(10) 0.176(17) Uani 1 1 d . . . . .
H26 H 0.564670 1.299765 0.721717 0.211 Uiso 1 1 calc R . . . .
C25 C 0.6004(15) 1.149(2) 0.6983(8) 0.169(16) Uani 1 1 d . . . . .
H25 H 0.620761 1.129972 0.719504 0.203 Uiso 1 1 calc R . . . .
C27 C 0.5336(11) 1.265(3) 0.6701(10) 0.147(13) Uani 1 1 d . . . . .
H27 H 0.506833 1.323820 0.672093 0.177 Uiso 1 1 calc R . . . .

loop_
_atom_site_aniso_label
_atom_site_aniso_U_11
_atom_site_aniso_U_22
_atom_site_aniso_U_33
_atom_site_aniso_U_23
_atom_site_aniso_U_13
_atom_site_aniso_U_12
Cu3 0.0685(14) 0.0727(13) 0.0781(16) 0.0104(14) -0.0049(14) 0.0001(12)
Cu12 0.0816(16) 0.0678(13) 0.0743(17) 0.0021(14) 0.0048(15) 0.0050(12)
Cu11 0.0807(16) 0.0775(14) 0.0676(15) -0.0095(15) -0.0005(14) -0.0020(13)
Cu10 0.0712(14) 0.0672(13) 0.0777(16) 0.0067(14) -0.0070(14) 0.0043(11)
Cu2 0.0858(17) 0.0681(13) 0.0706(16) 0.0003(14) 0.0037(14) 0.0020(13)
Cu1 0.0824(16) 0.0846(15) 0.0674(15) -0.0048(15) 0.0045(14) -0.0016(14)
Cu6 0.0815(17) 0.0735(14) 0.097(2) -0.0018(16) 0.0157(16) 0.0021(13)
Cu7 0.0826(17) 0.0907(16) 0.0756(17) -0.0030(17) 0.0018(15) -0.0008(14)
Cu8 0.0766(16) 0.0787(14) 0.099(2) 0.0002(17) 0.0133(16) 0.0072(13)
Cu9 0.0839(17) 0.0820(15) 0.107(2) 0.0012(18) 0.0123(17) 0.0001(14)
Cu5 0.0926(19) 0.0971(18) 0.0816(18) 0.0027(19) 0.0000(17) -0.0094(16)
Cu4 0.101(2) 0.0875(16) 0.096(2) 0.0031(17) 0.0131(18) -0.0091(16)
N8 0.056(7) 0.058(7) 0.060(8) 0.003(7) -0.002(7) 0.004(6)
N29 0.068(8) 0.055(6) 0.066(9) 0.003(7) -0.001(7) -0.002(6)
N28 0.064(8) 0.054(6) 0.068(8) -0.012(7) -0.006(7) 0.001(6)
N6 0.081(9) 0.061(7) 0.061(9) 0.014(7) -0.015(7) 0.010(7)
N31 0.076(9) 0.081(9) 0.080(11) -0.007(9) 0.006(9) 0.003(8)
N30 0.067(8) 0.061(7) 0.070(9) -0.005(7) -0.004(7) 0.002(6)
N33 0.089(11) 0.074(8) 0.071(10) 0.012(8) -0.002(9) 0.005(8)
N32 0.084(9) 0.058(7) 0.059(8) 0.005(7) 0.012(7) 0.010(7)
N35 0.071(8) 0.063(7) 0.055(8) -0.001(7) -0.007(7) 0.003(6)
N17 0.088(10) 0.062(7) 0.065(9) -0.002(7) -0.004(8) -0.008(7)
N20 0.083(10) 0.074(9) 0.078(11) 0.013(9) 0.018(9) 0.006(8)
N4 0.072(9) 0.082(9) 0.079(10) 0.010(9) -0.001(8) -0.004(8)
N36 0.051(7) 0.088(9) 0.067(9) 0.012(8) -0.006(7) 0.008(7)
N18 0.075(9) 0.072(8) 0.081(10) 0.003(8) -0.002(9) 0.000(7)
N5 0.070(8) 0.068(7) 0.056(8) -0.001(7) -0.011(7) -0.003(6)
N7 0.055(7) 0.072(8) 0.067(9) 0.006(8) 0.007(7) -0.002(6)
N19 0.085(10) 0.079(8) 0.081(11) 0.001(9) 0.017(9) -0.008(8)
C93 0.060(9) 0.060(8) 0.076(11) 0.007(9) 0.010(9) 0.002(7)
N11 0.075(9) 0.071(8) 0.079(10) -0.007(8) 0.017(8) -0.009(7)
N12 0.069(9) 0.074(8) 0.098(11) -0.018(9) 0.012(9) -0.011(7)
C45 0.070(11) 0.079(11) 0.067(11) -0.005(10) 0.019(9) -0.009(9)
N15 0.116(13) 0.091(10) 0.051(8) 0.005(8) 0.005(9) -0.036(10)
N23 0.063(8) 0.069(8) 0.078(10) 0.003(8) 0.003(8) -0.012(7)
C92 0.066(10) 0.083(11) 0.084(14) 0.001(11) -0.005(10) 0.008(9)
N3 0.103(12) 0.071(8) 0.064(9) -0.007(8) -0.001(9) -0.002(8)
N2 0.086(10) 0.066(7) 0.072(10) -0.004(8) 0.011(8) 0.007(7)
C22 0.052(8) 0.064(9) 0.069(10) 0.019(9) 0.010(8) -0.006(7)
C32 0.060(10) 0.075(10) 0.109(15) -0.019(11) 0.010(11) 0.013(8)
N22 0.080(10) 0.093(10) 0.087(11) 0.006(10) -0.020(10) -0.013(9)
N34 0.079(9) 0.077(8) 0.059(8) -0.003(8) -0.003(8) -0.004(8)
C78 0.058(9) 0.069(9) 0.058(10) -0.005(8) -0.002(8) 0.003(8)
C85 0.070(11) 0.068(10) 0.086(13) 0.000(10) 0.008(10) -0.008(9)
C21 0.060(9) 0.069(9) 0.066(10) 0.006(9) -0.007(8) -0.012(8)
C80 0.058(9) 0.061(8) 0.083(12) -0.015(9) 0.011(9) 0.006(8)
C94 0.073(10) 0.065(8) 0.047(8) -0.004(8) 0.002(8) 0.004(8)
N14 0.098(12) 0.067(9) 0.104(14) 0.020(10) -0.005(11) -0.007(9)
C88 0.102(15) 0.097(14) 0.070(12) -0.002(12) -0.015(12) -0.003(13)
N16 0.082(10) 0.086(10) 0.077(10) -0.003(9) 0.013(9) -0.006(9)
N21 0.104(12) 0.087(10) 0.079(11) 0.001(9) -0.011(10) -0.029(9)
C89 0.100(15) 0.094(13) 0.078(14) -0.012(12) -0.010(12) -0.021(12)
C6 0.094(14) 0.066(10) 0.079(13) 0.012(10) 0.006(12) -0.007(10)
N26 0.090(10) 0.060(7) 0.076(10) -0.004(8) 0.007(9) 0.000(7)
C53 0.091(13) 0.071(10) 0.074(12) 0.022(10) 0.015(11) -0.001(10)
C69 0.072(11) 0.066(10) 0.151(19) -0.004(11) 0.036(15) -0.008(9)
N9 0.071(9) 0.077(9) 0.082(11) 0.017(9) 0.002(8) 0.003(7)
C77 0.073(10) 0.055(8) 0.054(9) 0.002(8) 0.006(8) 0.000(8)
N1 0.090(11) 0.089(10) 0.074(11) -0.014(9) 0.007(9) 0.000(9)
N24 0.071(9) 0.088(10) 0.092(12) -0.012(10) -0.001(9) 0.004(8)
C74 0.092(13) 0.063(9) 0.078(13) -0.020(10) -0.004(11) -0.013(9)
C5 0.083(12) 0.061(9) 0.078(13) -0.001(10) 0.020(11) 0.003(9)
C96 0.062(9) 0.064(8) 0.088(13) -0.015(10) -0.001(10) 0.008(8)
C31 0.047(9) 0.104(14) 0.131(19) -0.016(15) 0.001(11) -0.001(9)
C84 0.095(14) 0.083(11) 0.084(14) -0.009(12) 0.003(12) 0.014(11)
N25 0.098(13) 0.094(11) 0.124(16) -0.021(12) 0.023(12) 0.003(10)
C75 0.086(12) 0.081(11) 0.089(14) -0.019(12) -0.015(11) 0.005(10)
C38 0.117(16) 0.116(15) 0.058(11) 0.017(13) -0.006(13) -0.041(10)
C73 0.080(12) 0.076(10) 0.071(11) -0.016(10) -0.009(10) 0.015(9)
C30 0.070(11) 0.062(10) 0.14(2) -0.012(12) 0.033(13) -0.004(9)
C81 0.083(13) 0.094(12) 0.093(15) -0.008(12) 0.002(12) 0.015(11)
N27 0.055(8) 0.090(10) 0.116(14) 0.019(10) 0.002(9) -0.003(8)
C17 0.073(11) 0.078(11) 0.073(12) -0.003(10) -0.007(10) 0.013(9)
C79 0.073(11) 0.077(10) 0.058(10) -0.012(9) -0.002(9) 0.003(9)
C16 0.088(13) 0.070(10) 0.084(14) 0.000(10) -0.022(11) 0.006(9)
C82 0.076(13) 0.126(17) 0.092(16) -0.010(16) 0.008(13) 0.016(12)
C44 0.099(16) 0.109(15) 0.093(16) -0.032(14) 0.003(14) 0.012(13)
C51 0.101(17) 0.15(2) 0.091(17) 0.037(17) -0.006(15) 0.011(17)
C46 0.067(11) 0.084(11) 0.072(12) -0.003(10) 0.014(10) -0.008(9)
C54 0.095(13) 0.068(10) 0.063(10) 0.010(9) -0.002(10) -0.016(10)
C90 0.091(15) 0.118(17) 0.085(15) -0.012(14) -0.013(12) -0.017(14)
C48 0.098(15) 0.087(13) 0.095(17) 0.000(13) 0.019(13) 0.014(11)
C63 0.087(13) 0.072(10) 0.093(14) -0.017(11) 0.000(12) 0.004(10)
C20 0.060(10) 0.079(10) 0.097(14) -0.001(11) 0.002(10) -0.001(9)
C76 0.076(11) 0.075(10) 0.083(13) -0.008(11) -0.024(10) 0.005(9)
C13 0.075(11) 0.077(10) 0.059(10) -0.001(10) -0.003(9) -0.004(9)
C83 0.101(15) 0.072(11) 0.101(16) -0.022(12) 0.014(13) 0.014(11)
C86 0.091(13) 0.068(10) 0.066(11) 0.001(10) -0.001(10) -0.011(9)
C9 0.098(15) 0.089(12) 0.060(11) 0.003(10) 0.001(11) -0.004(11)
C62 0.077(12) 0.057(9) 0.107(16) 0.009(11) 0.008(12) -0.012(9)
C14 0.069(10) 0.067(9) 0.062(10) 0.007(9) 0.003(9) 0.006(8)
C87 0.106(15) 0.083(12) 0.059(10) -0.018(10) -0.002(11) 0.006(11)
C18 0.102(15) 0.082(11) 0.085(15) -0.014(12) 0.018(12) -0.002(11)
C15 0.077(12) 0.079(11) 0.086(13) -0.013(11) 0.003(11) 0.011(9)
N13 0.100(13) 0.131(15) 0.092(14) 0.051(13) 0.004(12) -0.005(12)
C7 0.123(18) 0.091(13) 0.069(13) -0.023(12) 0.002(13) 0.010(13)
C8 0.121(17) 0.089(12) 0.052(10) -0.003(10) -0.004(12) -0.004(12)
C23 0.062(10) 0.090(12) 0.090(14) 0.025(12) -0.005(11) -0.003(10)
C95 0.067(11) 0.087(11) 0.079(12) -0.002(11) -0.020(10) 0.000(9)
C52 0.113(18) 0.125(18) 0.104(18) 0.044(16) -0.010(16) -0.005(16)
C47 0.093(14) 0.066(10) 0.106(16) -0.009(11) 0.018(13) 0.014(10)
C24 0.061(10) 0.077(10) 0.090(13) -0.013(11) -0.004(10) 0.001(9)
C11 0.075(13) 0.123(16) 0.103(16) -0.017(15) 0.005(13) 0.029(12)
C56 0.106(15) 0.084(12) 0.071(12) -0.003(11) 0.016(12) 0.011(11)
C29 0.097(15) 0.062(10) 0.16(2) -0.017(14) 0.045(12) -0.002(11)
C64 0.067(10) 0.079(10) 0.092(15) -0.022(11) 0.002(10) 0.009(9)
C70 0.068(11) 0.074(11) 0.152(19) -0.006(12) 0.021(15) -0.004(9)
C19 0.124(18) 0.104(14) 0.065(12) -0.008(13) -0.021(13) -0.016(13)
C4 0.078(12) 0.090(12) 0.086(14) 0.010(12) 0.005(11) 0.001(11)
C41 0.082(14) 0.111(16) 0.114(18) -0.006(15) -0.010(14) 0.013(12)
C50 0.094(17) 0.14(2) 0.12(2) 0.048(19) 0.019(16) 0.023(15)
C37 0.120(17) 0.112(16) 0.093(17) 0.054(16) -0.009(16) -0.037(10)
C49 0.115(18) 0.16(2) 0.074(14) 0.019(17) 0.024(15) -0.007(18)
C28 0.121(19) 0.100(15) 0.17(3) -0.051(17) 0.035(19) -0.001(14)
C57 0.115(19) 0.15(2) 0.097(15) 0.028(14) 0.015(16) 0.023(17)
C61 0.064(10) 0.090(12) 0.070(12) 0.003(11) 0.002(9) -0.005(10)
C1 0.108(17) 0.136(18) 0.079(14) -0.002(15) -0.009(13) 0.028(15)
C71 0.063(12) 0.076(12) 0.17(3) 0.015(15) 0.012(14) 0.011(10)
C10 0.078(14) 0.139(18) 0.100(17) -0.015(16) -0.030(13) 0.003(13)
C91 0.077(13) 0.122(17) 0.117(19) -0.001(16) -0.027(14) 0.004(13)
C12 0.102(15) 0.104(14) 0.071(13) -0.016(12) -0.021(12) 0.028(12)
C67 0.13(3) 0.11(2) 0.28(6) -0.05(3) 0.07(3) 0.00(2)
C39 0.15(2) 0.125(18) 0.079(15) 0.007(16) -0.021(16) -0.044(18)
C40 0.12(2) 0.095(14) 0.098(17) 0.016(14) -0.021(15) -0.030(13)
C68 0.112(18) 0.075(12) 0.27(4) -0.02(2) 0.06(2) 0.002(13)
C59 0.089(16) 0.23(3) 0.105(19) -0.07(2) -0.002(16) -0.045(19)
C58 0.093(16) 0.23(3) 0.070(13) 0.017(14) 0.018(14) -0.001(19)
C33 0.102(18) 0.127(19) 0.16(3) 0.06(2) 0.02(2) 0.013(16)
C3 0.101(16) 0.081(12) 0.115(19) 0.003(14) 0.034(15) -0.002(12)
C72 0.073(12) 0.095(13) 0.114(17) 0.006(14) 0.000(12) 0.002(10)
N10 0.16(2) 0.080(11) 0.138(18) -0.040(13) 0.026(13) -0.014(13)
C35 0.13(3) 0.20(4) 0.16(3) 0.09(3) -0.01(3) -0.02(3)
C60 0.081(14) 0.127(17) 0.088(15) -0.032(15) -0.003(12) 0.009(12)
C42 0.12(2) 0.20(3) 0.084(16) -0.04(2) -0.028(16) 0.02(2)
C43 0.12(2) 0.19(3) 0.11(2) -0.07(2) 0.008(18) 0.03(2)
C2 0.105(17) 0.100(15) 0.112(19) 0.005(16) 0.019(16) 0.018(14)
C36 0.16(3) 0.14(2) 0.11(2) 0.06(2) -0.04(2) -0.06(2)
C34 0.14(3) 0.17(3) 0.19(4) 0.11(3) 0.06(3) 0.05(3)
C55 0.13(2) 0.104(15) 0.086(15) -0.004(14) 0.012(15) 0.000(15)
C65 0.15(2) 0.111(18) 0.18(3) -0.03(2) 0.02(2) -0.011(18)
C66 0.18(3) 0.099(19) 0.24(5) -0.06(3) 0.11(3) 0.00(2)
C26 0.21(4) 0.12(2) 0.19(4) -0.10(3) 0.05(3) -0.04(3)
C25 0.30(5) 0.092(16) 0.12(2) -0.012(17) 0.06(3) -0.04(2)
C27 0.11(2) 0.14(2) 0.20(4) -0.07(3) 0.05(2) -0.012(18)

loop_
_atom_type_symbol
_atom_type_description
_atom_type_scat_dispersion_real
_atom_type_scat_dispersion_imag
_atom_type_scat_source
C C 0.0181 0.0091 'International Tables Vol C Tables 4.2.6.8 and 6.1.1.4'
H H 0.0000 0.0000 'International Tables Vol C Tables 4.2.6.8 and 6.1.1.4'
Cu Cu -1.9646 0.5888 'International Tables Vol C Tables 4.2.6.8 and 6.1.1.4'
N N 0.0311 0.0180 'International Tables Vol C Tables 4.2.6.8 and 6.1.1.4'

loop_
_geom_angle_atom_site_label_1
_geom_angle_atom_site_label_2
_geom_angle_atom_site_label_3
_geom_angle
_geom_angle_site_symmetry_1
_geom_angle_site_symmetry_3
_geom_angle_publ_flag
N8 Cu3 Cu5 107.4(4) . . ?
N8 Cu3 N6 164.7(6) . . ?
N8 Cu3 N7 77.1(5) . . ?
N6 Cu3 Cu5 81.5(4) . . ?
N6 Cu3 N7 113.4(5) . . ?
N7 Cu3 Cu5 103.9(3) . . ?
N35 Cu12 N33 172.1(6) . . ?
N30 Cu11 N31 115.6(6) . . ?
N32 Cu11 N31 77.0(5) . . ?
N32 Cu11 N30 166.1(6) . . ?
N29 Cu10 Cu7 113.1(4) . . ?
N29 Cu10 N28 77.8(5) . . ?
N28 Cu10 Cu7 107.9(3) . . ?
N36 Cu10 Cu7 76.9(4) . . ?
N36 Cu10 N29 162.1(6) . . ?
N36 Cu10 N28 114.2(5) . . ?
N5 Cu2 N3 171.6(7) . . ?
N2 Cu1 N9 164.8(6) . . ?
N2 Cu1 N1 77.4(6) . . ?
N9 Cu1 N1 117.1(6) . . ?
N17 Cu6 N12 170.1(7) . . ?
N17 Cu6 N16 77.8(6) . . ?
N12 Cu6 N16 112.1(6) . . ?
N20 Cu7 Cu10 99.4(4) . . ?
N20 Cu7 N19 75.7(6) . . ?
N20 Cu7 N24 168.2(7) . . ?
N19 Cu7 Cu10 113.3(3) . . ?
N24 Cu7 Cu10 83.5(5) . . ?
N24 Cu7 N19 113.8(6) . . ?
N23 Cu8 N22 76.4(6) . . ?
N23 Cu8 N27 169.0(7) . . ?
N27 Cu8 N22 114.6(7) . . ?
N26 Cu9 N21 169.7(7) . . ?
N18 Cu5 Cu3 88.0(5) . . ?
N18 Cu5 N13 114.8(7) . . ?
N14 Cu5 Cu3 93.9(5) . . ?
N14 Cu5 N18 166.5(8) . . ?
N14 Cu5 N13 77.4(8) . . ?
N13 Cu5 Cu3 106.9(4) . . ?
N11 Cu4 N15 169.3(7) . . ?
C22 N8 Cu3 122.5(11) . . ?
C22 N8 N9 106.2(13) . . ?
N9 N8 Cu3 130.8(11) . . ?
N30 N29 Cu10 130.5(11) . . ?
C78 N29 Cu10 120.7(11) . . ?
C78 N29 N30 108.6(13) . . ?
C77 N28 Cu10 106.4(10) . . ?
C73 N28 Cu10 134.9(12) . . ?
C73 N28 C77 118.6(14) . . ?
N5 N6 Cu3 121.7(10) . . ?
C16 N6 Cu3 128.1(13) . . ?
C16 N6 N5 109.9(13) . . ?
C85 N31 Cu11 107.4(11) . . ?
C81 N31 Cu11 135.5(14) . . ?
C81 N31 C85 116.9(17) . . ?
N29 N30 Cu11 122.7(11) . . ?
C80 N30 Cu11 128.9(11) . . ?
C80 N30 N29 108.0(13) . . ?
N32 N33 Cu12 118.9(12) . . ?
C88 N33 Cu12 131.9(14) . . ?
C88 N33 N32 109.2(15) . . ?
N33 N32 Cu11 130.8(11) . . ?
C86 N32 Cu11 123.9(12) . . ?
C86 N32 N33 105.3(14) . . ?
N36 N35 Cu12 128.7(11) . . ?
C94 N35 Cu12 123.9(11) . . ?
C94 N35 N36 107.2(12) . . ?
N18 N17 Cu6 131.6(12) . . ?
C46 N17 Cu6 120.8(13) . . ?
C46 N17 N18 107.5(15) . . ?
N21 N20 Cu7 131.5(14) . . ?
C54 N20 Cu7 124.6(13) . . ?
C54 N20 N21 103.9(16) . . ?
C9 N4 C13 118.1(17) . . ?
N35 N36 Cu10 122.2(11) . . ?
N35 N36 C96 109.7(13) . . ?
C96 N36 Cu10 127.7(12) . . ?
N17 N18 Cu5 119.6(11) . . ?
C48 N18 Cu5 131.3(15) . . ?
C48 N18 N17 109.1(16) . . ?
N6 N5 Cu2 128.8(10) . . ?
N6 N5 C14 106.7(13) . . ?
C14 N5 Cu2 124.4(11) . . ?
C21 N7 Cu3 105.2(11) . . ?
C17 N7 Cu3 136.0(12) . . ?
C17 N7 C21 118.7(15) . . ?
C53 N19 Cu7 105.6(12) . . ?
C49 N19 Cu7 132.1(17) . . ?
C49 N19 C53 121(2) . . ?
C92 C93 C94 121.4(16) . . ?
N34 C93 C92 121.9(17) . . ?
N34 C93 C94 116.6(14) . . ?
N12 N11 Cu4 126.7(12) . . ?
N12 N11 C30 107.5(16) . . ?
C30 N11 Cu4 124.6(14) . . ?
N11 N12 Cu6 121.6(13) . . ?
N11 N12 C32 110.2(14) . . ?
C32 N12 Cu6 128.1(13) . . ?
N16 C45 C44 122(2) . . ?
N16 C45 C46 113.2(17) . . ?
C44 C45 C46 124.6(19) . . ?
N14 N15 Cu4 121.5(14) . . ?
N14 N15 C40 114.9(19) . . ?
C40 N15 Cu4 123.6(17) . . ?
N24 N23 Cu8 130.7(12) . . ?
C62 N23 Cu8 122.2(13) . . ?
C62 N23 N24 107.1(15) . . ?
C91 C92 C93 117.5(19) . . ?
N2 N3 Cu2 119.7(12) . . ?
C8 N3 Cu2 131.1(15) . . ?
C8 N3 N2 109.0(16) . . ?
N3 N2 Cu1 131.5(11) . . ?
N3 N2 C6 108.4(15) . . ?
C6 N2 Cu1 119.7(13) . . ?
N8 C22 C21 118.2(14) . . ?
N8 C22 C23 110.0(17) . . ?
C23 C22 C21 131.9(18) . . ?
N12 C32 C31 106.7(18) . . ?
C57 N22 Cu8 136.2(17) . . ?
C61 N22 Cu8 105.6(13) . . ?
C61 N22 C57 118.1(19) . . ?
C93 N34 C89 119.5(17) . . ?
N29 C78 C77 119.6(14) . . ?
N29 C78 C79 109.4(15) . . ?
C79 C78 C77 131.0(16) . . ?
N31 C85 C84 123.6(18) . . ?
N31 C85 C86 115.5(16) . . ?
C84 C85 C86 120.9(18) . . ?
N7 C21 C22 116.7(15) . . ?
N7 C21 C20 120.7(16) . . ?
C20 C21 C22 122.6(16) . . ?
N30 C80 C79 109.2(14) . . ?
N35 C94 C93 119.7(13) . . ?
N35 C94 C95 110.0(14) . . ?
C95 C94 C93 130.2(15) . . ?
N15 N14 Cu5 131.3(15) . . ?
N15 N14 C38 104(2) . . ?
C38 N14 Cu5 124.9(17) . . ?
N33 C88 C87 109.5(18) . . ?
C45 N16 Cu6 106.5(13) . . ?
C41 N16 Cu6 137.6(15) . . ?
C41 N16 C45 115.9(18) . . ?
N20 N21 Cu9 117.7(13) . . ?
C56 N21 Cu9 134.1(16) . . ?
C56 N21 N20 108.2(17) . . ?
N34 C89 C90 122(2) . . ?
N2 C6 C5 118.5(19) . . ?
N2 C6 C7 107.7(18) . . ?
C7 C6 C5 134(2) . . ?
N27 N26 Cu9 131.3(12) . . ?
N27 N26 C70 105.8(17) . . ?
C70 N26 Cu9 122.4(15) . . ?
N19 C53 C54 116.4(19) . . ?
N19 C53 C52 121(2) . . ?
C52 C53 C54 123(2) . . ?
N25 C69 C70 119.0(19) . . ?
N25 C69 C68 119(3) . . ?
C68 C69 C70 122(3) . . ?
N8 N9 Cu1 122.2(11) . . ?
N8 N9 C24 111.2(15) . . ?
C24 N9 Cu1 126.1(13) . . ?
N28 C77 C78 115.5(14) . . ?
N28 C77 C76 121.6(15) . . ?
C76 C77 C78 122.9(15) . . ?
C5 N1 Cu1 107.0(12) . . ?
C1 N1 Cu1 134.7(15) . . ?
C1 N1 C5 118.0(17) . . ?
N23 N24 Cu7 119.6(12) . . ?
C64 N24 Cu7 131.4(14) . . ?
C64 N24 N23 109.0(15) . . ?
C75 C74 C73 118.7(17) . . ?
N1 C5 C6 116.6(17) . . ?
N1 C5 C4 121.1(18) . . ?
C4 C5 C6 122(2) . . ?
N36 C96 C95 107.5(16) . . ?
C30 C31 C32 107.8(18) . . ?
C83 C84 C85 116.1(19) . . ?
C65 N25 C69 119(2) . . ?
C74 C75 C76 120.3(18) . . ?
N14 C38 C37 116(2) . . ?
N14 C38 C39 113(2) . . ?
C39 C38 C37 132(2) . . ?
N28 C73 C74 122.5(17) . . ?
N11 C30 C29 119(2) . . ?
C31 C30 N11 107.9(18) . . ?
C31 C30 C29 133(2) . . ?
N31 C81 C82 126(2) . . ?
N26 N27 Cu8 118.9(12) . . ?
C72 N27 Cu8 129.4(16) . . ?
C72 N27 N26 111.7(17) . . ?
N7 C17 C18 123.8(17) . . ?
C78 C79 C80 104.8(16) . . ?
N6 C16 C15 108.2(17) . . ?
C83 C82 C81 114.4(19) . . ?
C45 C44 C43 119(2) . . ?
C50 C51 C52 122(3) . . ?
N17 C46 C45 121.7(17) . . ?
N17 C46 C47 110.0(17) . . ?
C47 C46 C45 128.3(18) . . ?
N20 C54 C53 116.5(18) . . ?
N20 C54 C55 112.3(18) . . ?
C55 C54 C53 131(2) . . ?
C91 C90 C89 119(2) . . ?
N18 C48 C47 111.6(19) . . ?
C64 C63 C62 102.8(17) . . ?
C21 C20 C19 119.7(18) . . ?
C77 C76 C75 118.3(17) . . ?
N4 C13 C14 117.0(16) . . ?
N4 C13 C12 121.2(17) . . ?
C12 C13 C14 121.8(17) . . ?
C84 C83 C82 122.8(19) . . ?
N32 C86 C85 116.0(16) . . ?
N32 C86 C87 111.8(17) . . ?
C87 C86 C85 132.0(18) . . ?
N4 C9 C10 122.1(19) . . ?
N23 C62 C63 110.7(18) . . ?
N23 C62 C61 120.3(17) . . ?
C63 C62 C61 128.8(19) . . ?
N5 C14 C13 121.1(15) . . ?
C15 C14 N5 107.2(15) . . ?
C15 C14 C13 131.6(16) . . ?
C86 C87 C88 104.2(17) . . ?
C19 C18 C17 117.9(18) . . ?
C16 C15 C14 108.0(16) . . ?
C37 N13 Cu5 103.9(17) . . ?
C37 N13 C33 119(2) . . ?
C33 N13 Cu5 136(2) . . ?
C6 C7 C8 105.7(18) . . ?
N3 C8 C7 109.1(19) . . ?
C24 C23 C22 105.4(17) . . ?
C96 C95 C94 105.5(16) . . ?
C51 C52 C53 118(2) . . ?
C48 C47 C46 101.7(17) . . ?
N9 C24 C23 107.3(16) . . ?
C10 C11 C12 119.8(19) . . ?
C55 C56 N21 113.7(19) . . ?
C28 C29 C30 121(3) . . ?
N10 C29 C30 119(2) . . ?
N10 C29 C28 120(3) . . ?
N24 C64 C63 110.4(17) . . ?
N26 C70 C69 118(2) . . ?
N26 C70 C71 107(2) . . ?
C71 C70 C69 135(2) . . ?
C18 C19 C20 119.1(18) . . ?
C5 C4 C3 120(2) . . ?
N16 C41 C42 125(2) . . ?
C51 C50 C49 117(3) . . ?
N13 C37 C38 118(2) . . ?
N13 C37 C36 122(3) . . ?
C36 C37 C38 120(3) . . ?
N19 C49 C50 121(3) . . ?
C27 C28 C29 119(3) . . ?
C58 C57 N22 120(2) . . ?
N22 C61 C62 115.4(18) . . ?
N22 C61 C60 122.4(19) . . ?
C60 C61 C62 122.1(19) . . ?
N1 C1 C2 123(2) . . ?
C72 C71 C70 106.5(19) . . ?
C11 C10 C9 119(2) . . ?
C90 C91 C92 120(2) . . ?
C13 C12 C11 119.4(19) . . ?
C68 C67 C66 118(3) . . ?
C38 C39 C40 104(2) . . ?
N15 C40 C39 104(2) . . ?
C67 C68 C69 121(3) . . ?
C58 C59 C60 120(2) . . ?
C59 C58 C57 122(3) . . ?
C34 C33 N13 118(3) . . ?
C2 C3 C4 117(2) . . ?
N27 C72 C71 109(2) . . ?
C25 N10 C29 119(3) . . ?
C36 C35 C34 122(4) . . ?
C59 C60 C61 117(2) . . ?
C43 C42 C41 120(3) . . ?
C42 C43 C44 118(2) . . ?
C3 C2 C1 120(2) . . ?
C35 C36 C37 116(4) . . ?
C35 C34 C33 122(4) . . ?
C56 C55 C54 102(2) . . ?
N25 C65 C66 124(3) . . ?
C67 C66 C65 118(4) . . ?
C25 C26 C27 117(3) . . ?
N10 C25 C26 122(4) . . ?
C28 C27 C26 122(3) . . ?

loop_
_geom_bond_atom_site_label_1
_geom_bond_atom_site_label_2
_geom_bond_distance
_geom_bond_site_symmetry_2
_geom_bond_publ_flag
Cu3 Cu5 2.901(4) . ?
Cu3 N8 1.861(12) . ?
Cu3 N6 1.876(13) . ?
Cu3 N7 2.406(14) . ?
Cu12 N33 1.858(15) . ?
Cu12 N35 1.853(13) . ?
Cu11 N31 2.386(14) . ?
Cu11 N30 1.865(14) . ?
Cu11 N32 1.854(14) . ?
Cu10 Cu7 2.900(4) . ?
Cu10 N29 1.886(13) . ?
Cu10 N28 2.378(13) . ?
Cu10 N36 1.883(12) . ?
Cu2 N5 1.836(13) . ?
Cu2 N3 1.859(14) . ?
Cu1 N2 1.880(15) . ?
Cu1 N9 1.889(16) . ?
Cu1 N1 2.367(15) . ?
Cu6 N17 1.844(14) . ?
Cu6 N12 1.859(14) . ?
Cu6 N16 2.401(16) . ?
Cu7 N20 1.838(16) . ?
Cu7 N19 2.442(16) . ?
Cu7 N24 1.869(16) . ?
Cu8 N23 1.856(14) . ?
Cu8 N22 2.465(16) . ?
Cu8 N27 1.882(16) . ?
Cu9 N21 1.867(17) . ?
Cu9 N26 1.838(15) . ?
Cu5 N18 1.859(15) . ?
Cu5 N14 1.819(19) . ?
Cu5 N13 2.426(18) . ?
Cu4 N11 1.866(15) . ?
Cu4 N15 1.888(17) . ?
N8 C22 1.35(2) . ?
N8 N9 1.357(19) . ?
N29 N30 1.353(17) . ?
N29 C78 1.35(2) . ?
N28 C77 1.355(19) . ?
N28 C73 1.309(19) . ?
N6 N5 1.364(17) . ?
N6 C16 1.35(2) . ?
N31 C85 1.34(2) . ?
N31 C81 1.32(2) . ?
N30 C80 1.34(2) . ?
N33 N32 1.388(19) . ?
N33 C88 1.35(2) . ?
N32 C86 1.37(2) . ?
N35 N36 1.350(17) . ?
N35 C94 1.34(2) . ?
N17 N18 1.360(19) . ?
N17 C46 1.34(2) . ?
N20 N21 1.38(2) . ?
N20 C54 1.38(2) . ?
N4 C13 1.36(2) . ?
N4 C9 1.33(2) . ?
N36 C96 1.378(19) . ?
N18 C48 1.32(2) . ?
N5 C14 1.40(2) . ?
N7 C21 1.35(2) . ?
N7 C17 1.33(2) . ?
N19 C53 1.33(2) . ?
N19 C49 1.30(3) . ?
C93 C92 1.41(2) . ?
C93 N34 1.32(2) . ?
C93 C94 1.47(2) . ?
N11 N12 1.330(19) . ?
N11 C30 1.39(2) . ?
N12 C32 1.37(2) . ?
C45 N16 1.36(2) . ?
C45 C44 1.37(2) . ?
C45 C46 1.46(3) . ?
N15 N14 1.34(2) . ?
N15 C40 1.35(3) . ?
N23 N24 1.362(19) . ?
N23 C62 1.35(2) . ?
C92 C91 1.37(3) . ?
N3 N2 1.36(2) . ?
N3 C8 1.34(2) . ?
N2 C6 1.39(2) . ?
C22 C21 1.45(2) . ?
C22 C23 1.41(2) . ?
C32 C31 1.39(2) . ?
N22 C57 1.37(3) . ?
N22 C61 1.32(2) . ?
N34 C89 1.33(2) . ?
C78 C77 1.45(2) . ?
C78 C79 1.38(2) . ?
C85 C84 1.41(2) . ?
C85 C86 1.50(2) . ?
C21 C20 1.38(2) . ?
C80 C79 1.40(2) . ?
C94 C95 1.40(2) . ?
N14 C38 1.34(3) . ?
C88 C87 1.40(3) . ?
N16 C41 1.33(2) . ?
N21 C56 1.34(2) . ?
C89 C90 1.39(3) . ?
C6 C5 1.42(3) . ?
C6 C7 1.40(3) . ?
N26 N27 1.35(2) . ?
N26 C70 1.40(2) . ?
C53 C54 1.46(2) . ?
C53 C52 1.42(3) . ?
C69 N25 1.34(3) . ?
C69 C70 1.44(3) . ?
C69 C68 1.43(3) . ?
N9 C24 1.35(2) . ?
C77 C76 1.38(2) . ?
N1 C5 1.33(2) . ?
N1 C1 1.33(2) . ?
N24 C64 1.35(2) . ?
C74 C75 1.34(2) . ?
C74 C73 1.39(2) . ?
C5 C4 1.36(2) . ?
C96 C95 1.38(2) . ?
C31 C30 1.36(3) . ?
C84 C83 1.38(3) . ?
N25 C65 1.31(3) . ?
C75 C76 1.38(2) . ?
C38 C37 1.49(3) . ?
C38 C39 1.39(3) . ?
C30 C29 1.47(3) . ?
C81 C82 1.40(2) . ?
N27 C72 1.33(2) . ?
C17 C18 1.38(2) . ?
C16 C15 1.37(2) . ?
C82 C83 1.39(3) . ?
C44 C43 1.41(3) . ?
C51 C52 1.38(3) . ?
C51 C50 1.32(3) . ?
C46 C47 1.44(2) . ?
C54 C55 1.41(3) . ?
C90 C91 1.35(3) . ?
C48 C47 1.40(3) . ?
C63 C62 1.42(2) . ?
C63 C64 1.40(3) . ?
C20 C19 1.40(2) . ?
C13 C14 1.44(2) . ?
C13 C12 1.37(2) . ?
C86 C87 1.38(2) . ?
C9 C10 1.38(3) . ?
C62 C61 1.46(3) . ?
C14 C15 1.38(2) . ?
C18 C19 1.37(3) . ?
N13 C37 1.33(3) . ?
N13 C33 1.38(3) . ?
C7 C8 1.41(3) . ?
C23 C24 1.39(3) . ?
C11 C10 1.34(3) . ?
C11 C12 1.37(3) . ?
C56 C55 1.34(3) . ?
C29 C28 1.38(3) . ?
C29 N10 1.36(3) . ?
C70 C71 1.41(3) . ?
C4 C3 1.39(3) . ?
C41 C42 1.37(3) . ?
C50 C49 1.46(3) . ?
C37 C36 1.43(3) . ?
C28 C27 1.34(3) . ?
C57 C58 1.36(3) . ?
C61 C60 1.40(3) . ?
C1 C2 1.35(3) . ?
C71 C72 1.37(3) . ?
C67 C68 1.35(4) . ?
C67 C66 1.38(5) . ?
C39 C40 1.44(3) . ?
C59 C58 1.32(3) . ?
C59 C60 1.37(3) . ?
C33 C34 1.36(4) . ?
C3 C2 1.35(3) . ?
N10 C25 1.35(3) . ?
C35 C36 1.33(4) . ?
C35 C34 1.34(5) . ?
C42 C43 1.32(3) . ?
C65 C66 1.38(3) . ?
C26 C25 1.36(5) . ?
C26 C27 1.36(5) . ?

loop_
_twin_individual_id
_twin_individual_mass_fraction_refined
1 0.69(6)
2 0.31(6)
